data_7035414
loop_
_publ_author_name
'Marshall, Kayleigh L.'
'Armstrong, Jennifer A.'
'Weller, Mark T.'

_publ_section_title
;
 Gallium fluoroarsenates.
;
_journal_issue 28
_journal_name_full 'Dalton transactions (Cambridge, England : 2003)'
_journal_page_first 12804
_journal_page_last 12811
_journal_paper_doi 10.1039/c5dt01094b
_journal_volume 44
_journal_year 2015
_chemical_formula_sum 'C12 H28 As2 F7 Ga4 N4 O14'
_chemical_formula_weight 1014.10
_chemical_name_systematic
;
 ?
;
_space_group_crystal_system orthorhombic
_space_group_IT_number 18
_space_group_name_Hall 'P 2 2ab'
_space_group_name_H-M_alt 'P 21 21 2'
_symmetry_space_group_name_Hall 'P 2 2ab'
_symmetry_space_group_name_H-M 'P 21 21 2'
_atom_sites_solution_hydrogens mixed
_audit_creation_method SHELXL-2013
_audit_update_record
;
2015-03-18 deposited with the CCDC.
2015-06-11 downloaded from the CCDC.
;
_cell_angle_alpha 90
_cell_angle_beta 90
_cell_angle_gamma 90
_cell_formula_units_Z 2
_cell_length_a 10.3300(3)
_cell_length_b 10.3823(4)
_cell_length_c 12.3413(5)
_cell_measurement_reflns_used 1977
_cell_measurement_temperature 150(2)
_cell_measurement_theta_max 70.8810
_cell_measurement_theta_min 5.5640
_cell_volume 1323.59(8)
_computing_structure_refinement 'SHELXL-2013 (Sheldrick, 2013)'
_diffrn_ambient_temperature 150(2)
_diffrn_detector_area_resol_mean 8.1150
_diffrn_measured_fraction_theta_full 0.967
_diffrn_measured_fraction_theta_max 0.953
_diffrn_measurement_device_type 'SuperNova, Dual, Cu at zero, EosS2'
_diffrn_measurement_method '\w scans'
_diffrn_radiation_type CuK\a
_diffrn_radiation_wavelength 1.54184
_diffrn_reflns_av_R_equivalents 0.0425
_diffrn_reflns_av_unetI/netI 0.0633
_diffrn_reflns_laue_measured_fraction_full 0.967
_diffrn_reflns_laue_measured_fraction_max 0.953
_diffrn_reflns_limit_h_max 12
_diffrn_reflns_limit_h_min -9
_diffrn_reflns_limit_k_max 10
_diffrn_reflns_limit_k_min -12
_diffrn_reflns_limit_l_max 15
_diffrn_reflns_limit_l_min -13
_diffrn_reflns_number 4024
_diffrn_reflns_point_group_measured_fraction_full 0.976
_diffrn_reflns_point_group_measured_fraction_max 0.962
_diffrn_reflns_theta_full 67.684
_diffrn_reflns_theta_max 71.868
_diffrn_reflns_theta_min 5.568
_diffrn_source 'sealed X-ray tube'
_exptl_absorpt_coefficient_mu 8.593
_exptl_absorpt_correction_T_max 1.00000
_exptl_absorpt_correction_T_min 0.36590
_exptl_absorpt_correction_type multi-scan
_exptl_absorpt_process_details
;
CrysAlisPro, Agilent Technologies,
Version 1.171.37.33 (release 27-03-2014 CrysAlis171 .NET)
(compiled Mar 27 2014,17:12:48)
Empirical absorption correction using spherical harmonics,
 implemented in SCALE3 ABSPACK scaling algorithm.
;
_exptl_crystal_colour Colourless
_exptl_crystal_density_diffrn 2.545
_exptl_crystal_description Block
_exptl_crystal_F_000 986
_exptl_crystal_size_max 0.03
_exptl_crystal_size_mid 0.02
_exptl_crystal_size_min 0.01
_refine_diff_density_max 1.181
_refine_diff_density_min -1.011
_refine_diff_density_rms 0.226
_refine_ls_abs_structure_details
;
 Refined as an inversion twin.
;
_refine_ls_abs_structure_Flack 0.72(10)
_refine_ls_extinction_method none
_refine_ls_goodness_of_fit_ref 1.034
_refine_ls_hydrogen_treatment mixed
_refine_ls_matrix_type full
_refine_ls_number_parameters 200
_refine_ls_number_reflns 2262
_refine_ls_number_restraints 0
_refine_ls_restrained_S_all 1.034
_refine_ls_R_factor_all 0.0552
_refine_ls_R_factor_gt 0.0525
_refine_ls_shift/su_max 0.032
_refine_ls_shift/su_mean 0.002
_refine_ls_structure_factor_coef Fsqd
_refine_ls_weighting_details 'w=1/[\s^2^(Fo^2^)+(0.0964P)^2^+2.2170P] where P=(Fo^2^+2Fc^2^)/3'
_refine_ls_weighting_scheme calc
_refine_ls_wR_factor_gt 0.1351
_refine_ls_wR_factor_ref 0.1379
_reflns_Friedel_coverage 0.738
_reflns_friedel_fraction_full 0.988
_reflns_friedel_fraction_max 0.973
_reflns_number_gt 2130
_reflns_number_total 2262
_reflns_threshold_expression 'I > 2\s(I)'
_cod_data_source_file c5dt01094b2.cif
_cod_data_source_block shelx
_cod_depositor_comments 'Adding full bibliography for 7035414--7035415.cif.'
_cod_database_code 7035414
_shelx_space_group_comment
;
The symmetry employed for this shelxl refinement is uniquely defined
by the following loop, which should always be used as a source of
symmetry information in preference to the above space-group names.
They are only intended as comments.
;
_shelxl_version_number 2013-4

loop_
_space_group_symop_operation_xyz
'x, y, z'
'-x, -y, z'
'-x+1/2, y+1/2, -z'
'x+1/2, -y+1/2, -z'

loop_
_atom_site_label
_atom_site_type_symbol
_atom_site_fract_x
_atom_site_fract_y
_atom_site_fract_z
_atom_site_U_iso_or_equiv
_atom_site_adp_type
_atom_site_occupancy
_atom_site_site_symmetry_order
_atom_site_calc_flag
_atom_site_refinement_flags_posn
_atom_site_refinement_flags_adp
_atom_site_refinement_flags_occupancy
C1 C 0.1195(13) 0.8515(19) 0.7809(14) 0.039(4) Uani 1 1 d . . .
H1A H 0.0968 0.9384 0.7590 0.047 Uiso 1 1 calc R U .
H1B H 0.0507 0.7939 0.7583 0.047 Uiso 1 1 calc R U .
C2 C 0.1360(16) 0.845(3) 0.9008(15) 0.068(8) Uani 1 1 d . . .
H2A H 0.1313 0.9316 0.9310 0.081 Uiso 1 1 calc R U .
H2B H 0.0668 0.7946 0.9323 0.081 Uiso 1 1 calc R U .
C3 C 0.3477(13) 0.8997(13) 0.7703(13) 0.027(3) Uani 1 1 d . . .
H3A H 0.4283 0.8842 0.7322 0.033 Uiso 1 1 calc R U .
H3B H 0.3227 0.9887 0.7587 0.033 Uiso 1 1 calc R U .
C4 C 0.3651(18) 0.8751(18) 0.8874(15) 0.043(4) Uani 1 1 d . . .
H4A H 0.3617 0.9559 0.9268 0.052 Uiso 1 1 calc R U .
H4B H 0.4492 0.8363 0.8999 0.052 Uiso 1 1 calc R U .
C5 C 0.279(3) 0.6607(17) 0.8733(17) 0.059(6) Uani 1 1 d . . .
H5A H 0.3611 0.6234 0.8954 0.071 Uiso 1 1 calc R U .
H5B H 0.2105 0.6027 0.8954 0.071 Uiso 1 1 calc R U .
C6 C 0.277(2) 0.6753(16) 0.7560(15) 0.047(5) Uani 1 1 d . . .
H6A H 0.2127 0.6184 0.7249 0.056 Uiso 1 1 calc R U .
H6B H 0.3609 0.6527 0.7261 0.056 Uiso 1 1 calc R U .
N1 N 0.2455(12) 0.8122(14) 0.7289(9) 0.031(3) Uani 1 1 d . . .
N2 N 0.2616(12) 0.7873(14) 0.9276(10) 0.035(3) Uani 1 1 d . . .
H2 H 0.2693 0.7770 1.0063 0.041 Uiso 1 1 calc R U .
O1 O 0.2347(8) 0.7436(8) 0.5024(7) 0.0159(17) Uani 1 1 d . . .
O2 O 0.1956(7) 0.9961(8) 0.5407(6) 0.0154(16) Uani 1 1 d . . .
O3 O -0.0123(8) 0.8047(9) 0.5371(7) 0.0192(18) Uani 1 1 d . . .
OH4 O 0.1093(10) 0.9016(9) 0.1516(7) 0.025(2) Uani 1 1 d . . .
O5 O 0.3204(7) 0.6633(8) 0.2975(7) 0.0170(17) Uani 1 1 d . . .
O6 O 0.3578(7) 0.8385(9) 0.1335(6) 0.0157(17) Uani 1 1 d . . .
F1 F 0.2493(6) 0.9137(6) 0.3333(5) 0.0146(13) Uani 1 1 d . . .
F2 F 0.0735(6) 0.7531(7) 0.3258(6) 0.0163(14) Uani 1 1 d . . .
F3 F 0.0000 1.0000 0.3791(8) 0.0164(19) Uani 1 2 d S T P
F6 F 0.1703(8) 0.6601(8) 0.1183(6) 0.0275(16) Uani 1 1 d . . .
Ga1 Ga 0.11699(12) 0.87382(12) 0.44263(11) 0.0087(3) Uani 1 1 d . . .
Ga2 Ga 0.21583(12) 0.78505(14) 0.21793(11) 0.0123(3) Uani 1 1 d . . .
As1 As 0.33644(10) 0.65063(11) 0.43197(9) 0.0079(3) Uani 1 1 d . . .
OW1 O 0.5000 1.0000 0.2417(13) 0.048(5) Uani 1 2 d S T P
OW2 O 0.5000 1.0000 0.4602(15) 0.048(4) Uani 1 2 d S T P
H1 H 0.23(2) 0.82(2) 0.665(18) 0.057 Uiso 1 1 d . U .

loop_
_atom_site_aniso_label
_atom_site_aniso_U_11
_atom_site_aniso_U_22
_atom_site_aniso_U_33
_atom_site_aniso_U_23
_atom_site_aniso_U_13
_atom_site_aniso_U_12
C1 0.015(5) 0.057(10) 0.047(9) 0.025(9) -0.002(6) -0.002(6)
C2 0.023(7) 0.15(3) 0.034(9) -0.013(12) -0.002(7) 0.014(10)
C3 0.021(6) 0.015(6) 0.045(8) 0.004(6) 0.013(6) 0.002(4)
C4 0.045(9) 0.042(10) 0.042(9) 0.003(7) -0.020(8) -0.010(7)
C5 0.101(16) 0.020(8) 0.056(11) -0.003(8) -0.015(13) -0.017(10)
C6 0.071(11) 0.022(8) 0.047(10) -0.023(7) 0.026(9) -0.021(8)
N1 0.031(5) 0.054(9) 0.007(5) 0.005(5) -0.002(5) -0.012(5)
N2 0.039(6) 0.049(8) 0.015(5) 0.000(6) 0.003(5) 0.011(6)
O1 0.023(4) 0.015(4) 0.010(4) 0.003(3) -0.004(3) 0.007(3)
O2 0.014(3) 0.018(4) 0.014(4) 0.006(3) -0.003(3) 0.003(3)
O3 0.015(3) 0.023(5) 0.019(4) 0.007(4) -0.005(3) 0.002(3)
OH4 0.040(5) 0.018(5) 0.017(4) 0.005(3) -0.011(4) 0.008(4)
O5 0.018(4) 0.015(4) 0.018(4) 0.000(3) 0.000(3) 0.006(3)
O6 0.017(4) 0.025(5) 0.005(3) 0.001(3) 0.005(3) -0.007(3)
F1 0.016(3) 0.008(3) 0.020(3) -0.001(3) 0.003(3) -0.002(2)
F2 0.011(3) 0.020(4) 0.019(3) -0.005(3) 0.000(3) 0.001(2)
F3 0.016(4) 0.021(5) 0.013(4) 0.000 0.000 0.008(4)
F6 0.037(4) 0.029(4) 0.017(3) 0.001(3) -0.001(3) 0.000(4)
Ga1 0.0077(5) 0.0085(6) 0.0098(6) -0.0003(5) 0.0000(5) 0.0015(4)
Ga2 0.0162(6) 0.0121(7) 0.0087(6) 0.0005(5) -0.0012(5) 0.0025(5)
As1 0.0071(5) 0.0079(5) 0.0086(5) -0.0003(4) -0.0005(4) 0.0014(4)
OW1 0.039(8) 0.071(13) 0.034(8) 0.000 0.000 -0.039(9)
OW2 0.055(10) 0.048(11) 0.041(10) 0.000 0.000 -0.016(8)

loop_
_atom_type_symbol
_atom_type_description
_atom_type_scat_dispersion_real
_atom_type_scat_dispersion_imag
_atom_type_scat_source
C C 0.0181 0.0091 'International Tables Vol C Tables 4.2.6.8 and 6.1.1.4'
H H 0.0000 0.0000 'International Tables Vol C Tables 4.2.6.8 and 6.1.1.4'
N N 0.0311 0.0180 'International Tables Vol C Tables 4.2.6.8 and 6.1.1.4'
O O 0.0492 0.0322 'International Tables Vol C Tables 4.2.6.8 and 6.1.1.4'
F F 0.0727 0.0534 'International Tables Vol C Tables 4.2.6.8 and 6.1.1.4'
Ga Ga -1.2846 0.7763 'International Tables Vol C Tables 4.2.6.8 and 6.1.1.4'
As As -0.9300 1.0051 'International Tables Vol C Tables 4.2.6.8 and 6.1.1.4'

loop_
_geom_angle_atom_site_label_1
_geom_angle_atom_site_label_2
_geom_angle_atom_site_label_3
_geom_angle
_geom_angle_site_symmetry_1
_geom_angle_site_symmetry_3
C2 C1 N1 108.2(12) . .
N2 C2 C1 110.0(14) . .
C4 C3 N1 108.5(12) . .
C3 C4 N2 110.1(13) . .
C6 C5 N2 110.8(15) . .
C5 C6 N1 108.9(14) . .
C3 N1 C6 110.4(12) . .
C3 N1 C1 107.6(12) . .
C6 N1 C1 110.6(12) . .
C2 N2 C5 111.7(18) . .
C2 N2 C4 107.9(16) . .
C5 N2 C4 107.6(15) . .
As1 O1 Ga1 126.3(5) . .
As1 O2 Ga1 132.3(4) 3_556 .
As1 O3 Ga1 133.4(5) 4_466 .
As1 O5 Ga2 127.7(5) . .
Ga1 F1 Ga2 103.3(3) . .
Ga1 F2 Ga2 102.3(3) . .
Ga1 F3 Ga1 132.5(5) 2_575 .
O3 Ga1 O2 99.1(4) . .
O3 Ga1 F3 93.7(3) . .
O2 Ga1 F3 94.1(3) . .
O3 Ga1 O1 86.8(4) . .
O2 Ga1 O1 87.5(3) . .
F3 Ga1 O1 178.2(4) . .
O3 Ga1 F2 92.8(4) . .
O2 Ga1 F2 167.4(3) . .
F3 Ga1 F2 89.5(3) . .
O1 Ga1 F2 88.7(3) . .
O3 Ga1 F1 169.6(3) . .
O2 Ga1 F1 90.0(3) . .
F3 Ga1 F1 90.8(3) . .
O1 Ga1 F1 88.4(3) . .
F2 Ga1 F1 77.9(3) . .
OH4 Ga2 F6 90.8(4) . .
OH4 Ga2 O6 91.5(4) . .
F6 Ga2 O6 92.1(4) . .
OH4 Ga2 O5 175.7(4) . .
F6 Ga2 O5 91.2(4) . .
O6 Ga2 O5 92.2(4) . .
OH4 Ga2 F1 88.9(4) . .
F6 Ga2 F1 174.3(3) . .
O6 Ga2 F1 93.6(3) . .
O5 Ga2 F1 88.8(3) . .
OH4 Ga2 F2 88.0(4) . .
F6 Ga2 F2 98.0(3) . .
O6 Ga2 F2 169.9(3) . .
O5 Ga2 F2 88.0(3) . .
F1 Ga2 F2 76.3(3) . .
O1 As1 O2 108.9(4) . 3_546
O1 As1 O3 108.0(4) . 4_566
O2 As1 O3 113.9(4) 3_546 4_566
O1 As1 O5 114.1(4) . .
O2 As1 O5 104.8(4) 3_546 .
O3 As1 O5 107.3(4) 4_566 .

loop_
_geom_bond_atom_site_label_1
_geom_bond_atom_site_label_2
_geom_bond_distance
_geom_bond_site_symmetry_2
C1 C2 1.49(2) .
C1 N1 1.507(19) .
C2 N2 1.47(2) .
C3 C4 1.48(2) .
C3 N1 1.484(18) .
C4 N2 1.49(2) .
C5 C6 1.46(3) .
C5 N2 1.49(2) .
C6 N1 1.50(2) .
O1 As1 1.671(9) .
O1 Ga1 1.963(8) .
O2 As1 1.672(9) 3_556
O2 Ga1 1.933(8) .
O3 As1 1.674(8) 4_466
O3 Ga1 1.913(8) .
OH4 Ga2 1.830(9) .
O5 As1 1.673(9) .
O5 Ga2 1.931(8) .
O6 Ga2 1.883(8) .
F1 Ga1 1.965(7) .
F1 Ga2 1.983(7) .
F2 Ga1 1.962(7) .
F2 Ga2 2.012(7) .
F3 Ga1 1.947(4) 2_575
F3 Ga1 1.947(4) .
F6 Ga2 1.848(8) .
As1 O2 1.672(9) 3_546
As1 O3 1.674(8) 4_566
